data_2010285
loop_
_publ_author_name
'Barkigia, K.M.'
'Gottfried, D.S.'

_publ_section_title
;
 A new crystal form of methyl bacteriopheophorbide <i>a</i>
;
_journal_issue 12
_journal_name_full 'Acta Crystallographica Section C'
_journal_page_first 2069
_journal_page_last 2072
_journal_paper_doi 10.1107/S0108270194004786
_journal_volume 50
_journal_year 1994
_chemical_formula_moiety 'C36 H40 N4 O6'
_chemical_formula_sum 'C36 H40 N4 O6'
_chemical_formula_weight 624.74
_space_group_IT_number 1
_symmetry_cell_setting triclinic
_symmetry_space_group_name_Hall 'P 1'
_symmetry_space_group_name_H-M 'P 1'
_atom_type_scat_source IntTabIV
_cell_angle_alpha 84.87(4)
_cell_angle_beta 89.04(6)
_cell_angle_gamma 69.85(4)
_cell_formula_units_Z 1
_cell_length_a 7.170(4)
_cell_length_b 8.057(2)
_cell_length_c 14.953(14)
_cell_measurement_reflns_used 25
_cell_measurement_temperature 200
_cell_measurement_theta_max 21
_cell_measurement_theta_min 9
_cell_volume 807.6(9)
_diffrn_measurement_device 'Enraf-Nonius CAD-4'
_diffrn_measurement_method \w-2\q
_diffrn_radiation_type CuK\a
_diffrn_radiation_wavelength 1.5418
_diffrn_reflns_limit_h_max 8
_diffrn_reflns_limit_h_min 0
_diffrn_reflns_limit_k_max 10
_diffrn_reflns_limit_k_min -9
_diffrn_reflns_limit_l_max 18
_diffrn_reflns_limit_l_min -18
_diffrn_reflns_number 3451
_diffrn_reflns_theta_max 75
_diffrn_standards_decay_% 1.1
_diffrn_standards_interval_time 60
_diffrn_standards_number 3
_exptl_absorpt_coefficient_mu 0.678
_exptl_absorpt_correction_T_max 0.938
_exptl_absorpt_correction_T_min 0.814
_exptl_absorpt_correction_type analytical
_exptl_crystal_colour 'blackish green'
_exptl_crystal_density_diffrn 1.29
_exptl_crystal_description 'thin plate'
_exptl_crystal_size_max 0.32
_exptl_crystal_size_mid 0.31
_exptl_crystal_size_min 0.10
_refine_diff_density_max 0.44
_refine_diff_density_min -0.25
_refine_ls_extinction_method none
_refine_ls_goodness_of_fit_obs 1.85
_refine_ls_hydrogen_treatment 'All H-atomparameters included but not refined'
_refine_ls_number_parameters 412
_refine_ls_number_reflns 2998
_refine_ls_R_factor_obs 0.076
_refine_ls_shift/esd_max '< 0.01'
_refine_ls_structure_factor_coef F
_refine_ls_weighting_details 'w = 4F~o~^2^/[\s^2^(F~o~^2^) + (0.05F^2^)^2^]'
_refine_ls_weighting_scheme calc
_refine_ls_wR_factor_obs 0.092
_reflns_number_observed 2998
_reflns_number_total 3451
_reflns_observed_criterion F~o~>3\s(F~o~)
_cod_data_source_file ha1097.cif
_cod_data_source_block ha1097_structure_1_of_1
_cod_depositor_comments
;
 Adding the _atom_site_type_symbol data item.

 Antanas Vaitkus,
 2017-01-19

The following automatic conversions were performed:

'_refine_ls_weighting_scheme' value 'w = 4F~o~^2^/[\s^2^(F~o~^2^) +
(0.05F^2^)^2^]' was changed to 'calc'. New tag
'_refine_ls_weighting_details' was created. The value of the new tag
was set to 'w = 4F~o~^2^/[\s^2^(F~o~^2^) + (0.05F^2^)^2^]'.

Automatic conversion script
Id: cif_fix_values 3143 2015-03-26 13:38:13Z robertas 
;
_cod_original_cell_volume 807.5(12)
_cod_database_code 2010285

loop_
_symmetry_equiv_pos_as_xyz
x,y,z

loop_
_atom_site_label
_atom_site_type_symbol
_atom_site_fract_x
_atom_site_fract_y
_atom_site_fract_z
O1 O .2540(10) .5456(7) -.0020(5)
O2 O .1430(10) .1966(8) -.0992(5)
O3 O .3080(10) .3349(8) -.1893(5)
O4 O .8780(10) -.1467(9) -.3198(6)
O5 O .8390(10) .1175(8) -.2720(5)
O6 O .8140(10) -.9057(8) .4281(5)
N1 N .661 -.510 .208
N2 N .4450(10) -.2183(7) .3308(5)
N3 N .4160(10) .0288(7) .1871(5)
N4 N .6340(10) -.2451(7) .0580(5)
C1 C .7610(10) -.6174(9) .1444(6)
C2 C .8320(10) -.7948(9) .1881(6)
C3 C .7780(10) -.7882(9) .2760(6)
C4 C .6670(10) -.6021(9) .2905(6)
C5 C .5870(10) -.5384(9) .3694(6)
C6 C .4840(10) -.3620(10) .3893(6)
C7 C .4080(10) -.3230(10) .4823(6)
C8 C .3160(10) -.1180(10) .4742(6)
C9 C .3490(10) -.0700(9) .3770(6)
C10 C .2870(10) .1000(10) .3364(6)
C11 C .3180(10) .1517(9) .2467(6)
C12 C .2550(10) .3236(9) .1981(6)
C13 C .3200(10) .2971(9) .1114(6)
C14 C .4190(10) .1134(9) .1043(6)
C15 C .4940(10) .0685(9) .0203(6)
C16 C .6040(10) -.0991(9) -.0043(6)
C17 C .7100(10) -.1421(9) -.0905(6)
C18 C .7730(10) -.3495(9) -.0823(6)
C19 C .7350(10) -.3889(9) .0155(6)
C20 C .7930(10) -.5645(9) .0577(6)
C21 C .9520(10) -.9523(9) .1390(6)
C22 C .8210(10) -.9306(9) .3502(6)
C23 C .876(2) -1.1210(10) .3248(7)
C24 C .263(2) -.4130(10) .5148(7)
C25 C .4210(10) -.0360(10) .5410(6)
C26 C .378(2) -.0780(10) .6375(7)
C27 C .1430(10) .4948(9) .2361(6)
C28 C .3260(10) .3869(9) .0247(6)
C29 C .4340(10) .2403(9) -.0405(6)
C30 C .8920(10) -.0872(9) -.0935(6)
C31 C 1.0200(10) -.1310(10) -.1781(6)
C32 C .651(2) -.4120(10) -.1471(7)
C33 C .2810(10) .2500(10) -.1123(6)
C34 C .158(2) .3690(10) -.2574(7)
C35 C .9120(10) -.0620(10) -.2612(7)
C36 C .733(2) .2030(10) -.3518(9)
HN1 H .595 -.385 .197
HN3 H .475 -.098 .201
H5 H .605 -.627 .419
H10 H .216 .191 .374
H20 H .860 -.658 .019
H7 H .516 -.376 .527
H8 H .178 -.075 .491
H29 H .552 .250 -.072
H17 H .632 -.085 -.144
H18 H .909 -.411 -.101
H21A H .992 -1.061 .178
H21B H .881 -.967 .089
H21C H 1.075 -.939 .116
H23A H .902 -1.206 .376
H23B H .770 -1.134 .290
H23C H .993 -1.153 .287
H24A H .219 -.386 .573
H24B H .147 -.369 .474
H24C H .316 -.539 .512
H25A H .376 .091 .528
H25B H .562 -.081 .532
H26A H .441 -.030 .677
H26B H .237 -.033 .647
H26C H .422 -.205 .651
H27A H .120 .590 .190
H27B H .019 .493 .258
H27C H .218 .514 .284
H34A H .192 .431 -.311
H34B H .150 .261 -.275
H34C H .034 .441 -.237
H30A H .975 -.148 -.042
H30B H .853 .037 -.089
H31A H 1.081 -.257 -.177
H31B H 1.125 -.081 -.175
H36A H .689 .329 -.351
H36B H .814 .172 -.404
H36C H .618 .170 -.359
H32A H .680 -.389 -.208
H32B H .682 -.540 -.136
H32C H .514 -.357 -.137

loop_
_geom_angle_atom_site_label_1
_geom_angle_atom_site_label_2
_geom_angle_atom_site_label_3
_geom_angle
_geom_angle_publ_flag
C1 N1 C4 112.2(8) yes
C6 N2 C9 107.8(8) yes
C11 N3 C14 109.9(7) yes
C16 N4 C19 106.4(8) yes
N1 C1 C2 106.2(8) yes
N1 C4 C3 105.1(8) yes
N2 C6 C7 114.0(8) yes
N2 C9 C8 112.9(8) yes
N3 C11 C12 107.5(9) yes
N3 C14 C13 107.0(8) yes
N4 C16 C17 114.2(7) yes
N4 C19 C18 114.5(7) yes
N1 C1 C20 126.4(8) yes
N1 C4 C5 128.4(8) yes
N2 C6 C5 125.2(9) yes
N2 C9 C10 122.9(9) yes
N3 C11 C10 121.9(8) yes
N3 C14 C15 137.6(8) yes
N4 C16 C15 118.9(8) yes
N4 C19 C20 123.0(9) yes
C4 C5 C6 129.9(9) yes
C9 C10 C11 126.5(8) yes
C14 C15 C16 127.4(8) yes
C19 C20 C1 127.8(8) yes
C1 C2 C3 108.7(8) yes
C2 C3 C4 107.9(8) yes
C6 C7 C8 103.0(8) yes
C7 C8 C9 102.3(8) yes
C11 C12 C13 106.2(8) yes
C12 C13 C14 109.5(8) yes
C16 C17 C18 101.3(7) yes
C17 C18 C19 101.8(7) yes
C2 C1 C20 127.4(8) yes
C3 C4 C5 126.5(9) yes
C5 C6 C7 120.8(9) yes
C8 C9 C10 124.3(8) yes
C10 C11 C12 130.5(8) yes
C13 C14 C15 115.4(8) yes
C15 C16 C17 126.8(8) yes
C18 C19 C20 122.4(8) yes

loop_
_geom_bond_atom_site_label_1
_geom_bond_atom_site_label_2
_geom_bond_site_symmetry_1
_geom_bond_site_symmetry_2
_geom_bond_distance
_geom_bond_publ_flag
N1 C1 . . 1.369(11) yes
N1 C4 . . 1.375(11) yes
N2 C6 . . 1.340(12) yes
N2 C9 . . 1.394(10) yes
N3 C11 . . 1.389(12) yes
N3 C14 . . 1.362(12) yes
N4 C16 . . 1.391(11) yes
N4 C19 . . 1.345(11) yes
C1 C2 . . 1.440(12) yes
C3 C4 . . 1.469(12) yes
C6 C7 . . 1.506(14) yes
C8 C9 . . 1.506(14) yes
C11 C12 . . 1.432(13) yes
C13 C14 . . 1.417(11) yes
C16 C17 . . 1.491(13) yes
C18 C19 . . 1.510(13) yes
C2 C3 . . 1.364(14) yes
C7 C8 . . 1.549(13) yes
C12 C13 . . 1.379(14) yes
C17 C18 . . 1.566(11) yes
C4 C5 . . 1.367(13) yes
C5 C6 . . 1.411(12) yes
C9 C10 . . 1.373(13) yes
C10 C11 . . 1.405(14) yes
C14 C15 . . 1.387(14) yes
C15 C16 . . 1.387(11) yes
C19 C20 . . 1.420(12) yes
C20 C1 . . 1.369(13) yes
C13 C28 . . 1.436(14) yes
C15 C29 . . 1.518(12) yes
C28 C29 . . 1.578(12) yes
C28 O1 . . 1.233(10) yes
C2 C21 . . 1.511(12) no
C22 O6 . . 1.197(12) no
C7 C24 . . 1.512(17) no
C25 C26 . . 1.504(15) no
C28 O1 . . 1.233(10) no
C3 C22 . . 1.477(13) no
C22 C23 . . 1.531(12) no
C8 C25 . . 1.577(14) no
C12 C27 . . 1.494(12) no
C29 C33 . . 1.522(14) no
C33 O3 . . 1.330(12) no
C17 C30 . . 1.518(14) no
C31 C35 . . 1.439(15) no
C35 O5 . . 1.354(12) no
C18 C32 . . 1.543(16) no
C33 O2 . . 1.215(13) no
C34 O3 . . 1.429(14) no
C30 C31 . . 1.543(14) no
C35 O4 . . 1.232(12) no
C36 O5 . . 1.414(15) no
